data_1529535
loop_
_publ_author_name
'Akimoto, J.'
'Takei, H.'

_publ_section_title
;
 Synthesis and Crystal Structure of Na Ti2 O4: A New Mixed-Valence Sodium
 Titanate
;
_journal_name_full 'Journal of Solid State Chemistry'
_journal_page_first 212
_journal_page_last 217
_journal_volume 79
_journal_year 1989
_chemical_formula_sum 'Na O4 Ti2'
_chemical_name_systematic 'Na (Ti2 O4)'
_space_group_IT_number 62
_symmetry_space_group_name_Hall '-P 2c 2n'
_symmetry_space_group_name_H-M 'P n a m'
_cell_angle_alpha 90
_cell_angle_beta 90
_cell_angle_gamma 90
_cell_formula_units_Z 4
_cell_length_a 9.2615
_cell_length_b 10.7537
_cell_length_c 2.9556
_cell_volume 294.364
_citation_journal_id_ASTM JSSCBI
_cod_data_source_file Akimoto_JSSCBI_1989_1790.cif
_cod_data_source_block Na1O4Ti2
_cod_original_cell_volume 294.3642
_cod_original_sg_symbol_Hall '-P 2ac 2n (-x,z,y)'
_cod_original_formula_sum 'Na1 O4 Ti2'
_cod_database_code 1529535

loop_
_symmetry_equiv_pos_as_xyz
x,y,z
-x+1/2,y+1/2,-z
x+1/2,-y+1/2,-z+1/2
-x,-y,z+1/2
-x,-y,-z
x-1/2,-y-1/2,z
-x-1/2,y-1/2,z-1/2
x,y,-z-1/2

loop_
_atom_site_label
_atom_site_type_symbol
_atom_site_fract_x
_atom_site_fract_y
_atom_site_fract_z
_atom_site_occupancy
_atom_site_U_iso_or_equiv
O1 O-2 0.2884 0.6512 0.75 1 0.0
O2 O-2 0.3875 0.9803 0.75 1 0.0
Na1 Na+1 0.24363 0.34683 0.75 1 0.0
Ti1 Ti+3 0.06624 0.10964 0.75 1 0.0
Ti2 Ti+3 0.08209 0.60455 0.75 1 0.0
O3 O-2 0.4795 0.2177 0.75 1 0.0
O4 O-2 0.0801 0.9304 0.75 1 0.0
